data_4517502
loop_
_publ_author_name
'Hu, Huaiyuan'
'Gilliam, Ashley M.'
'Qu, Fengrui'
'Shaughnessy, Kevin H.'

_publ_section_title
;
 Enolizable Ketones as Activators of Palladium(II) Precatalysts in Amine
 Arylation Reactions
;
_journal_issue 7
_journal_name_full 'ACS Catalysis'
_journal_page_first 4127
_journal_page_last 4135
_journal_paper_doi 10.1021/acscatal.0c00221
_journal_volume 10
_journal_year 2020
_chemical_formula_moiety 'C20 H37 Cl3 N P Pd'
_chemical_formula_sum 'C20 H37 Cl3 N P Pd'
_chemical_formula_weight 535.27
_space_group_crystal_system monoclinic
_space_group_IT_number 15
_space_group_name_Hall '-C 2yc'
_space_group_name_H-M_alt 'C 1 2/c 1'
_symmetry_Int_Tables_number 15
_atom_sites_solution_primary iterative
_audit_creation_date 2019-04-01
_audit_creation_method
;
Olex2 1.2
(compiled 2018.05.29 svn.r3508 for OlexSys, GUI svn.r5506)
;
_cell_angle_alpha 90
_cell_angle_beta 94.4920(10)
_cell_angle_gamma 90
_cell_formula_units_Z 8
_cell_length_a 17.8460(3)
_cell_length_b 15.0741(2)
_cell_length_c 18.2288(3)
_cell_measurement_reflns_used 26335
_cell_measurement_temperature 101(2)
_cell_measurement_theta_max 33.5510
_cell_measurement_theta_min 2.1250
_cell_volume 4888.71(13)
_computing_cell_refinement 'CrysAlisPro 1.171.40.36a (Rigaku OD, 2018)'
_computing_data_collection 'CrysAlisPro 1.171.40.36a (Rigaku OD, 2018)'
_computing_data_reduction 'CrysAlisPro 1.171.40.36a (Rigaku OD, 2018)'
_computing_molecular_graphics 'Olex2 (Dolomanov et al., 2009)'
_computing_publication_material 'Olex2 (Dolomanov et al., 2009)'
_computing_structure_refinement 'olex2.refine (Bourhis et al., 2015)'
_computing_structure_solution 'olex2.solve (Bourhis et al., 2015)'
_diffrn_ambient_environment N~2~
_diffrn_ambient_temperature 101(2)
_diffrn_detector 'CCD plate'
_diffrn_detector_area_resol_mean 10.0000
_diffrn_detector_type HyPix
_diffrn_measured_fraction_theta_full 0.9997
_diffrn_measured_fraction_theta_max 0.9997
_diffrn_measurement_details
;
List of Runs (angles in degrees, time in seconds):

  # Type    Start    End  Width  t~exp~   \w     \q     \k     \f   Frames
--------------------------------------------------------------------------
  1  \w     23.00  48.00   0.50    1.00    --   13.00-128.00-152.00   50
  2  \w    -62.00 -37.00   0.50    1.00    --  -13.62 128.00 -78.00   50
  3  \w    -70.00 -45.00   0.50    1.00    --  -13.62 142.00  92.00   50
  4  \w     -3.00  72.00   0.50    1.00    --   13.00  57.00 -60.00  150
  5  \w    -10.00  83.00   0.50    1.00    --   13.00  77.00  30.00  186
  6  \w     25.00  74.00   0.50    1.00    --   13.00  57.00-180.00   98
  7  \w     54.00  84.00   0.50    1.00    --   13.00-178.00  60.00   60
  8  \w    -86.00 -39.00   0.50    1.00    --  -13.62-178.00  30.00   94
;
_diffrn_measurement_device 'four-circle diffractometer'
_diffrn_measurement_device_type 'XtaLAB Synergy R, DW system, HyPix'
_diffrn_measurement_method '\w scans'
_diffrn_orient_matrix_type 'CrysAlisPro convention (1999,Acta A55,543-557)'
_diffrn_orient_matrix_UB_11 -0.0359997000
_diffrn_orient_matrix_UB_12 -0.0201993000
_diffrn_orient_matrix_UB_13 -0.0014030000
_diffrn_orient_matrix_UB_21 0.0169761000
_diffrn_orient_matrix_UB_22 -0.0424445000
_diffrn_orient_matrix_UB_23 -0.0014463000
_diffrn_orient_matrix_UB_31 0.0024593000
_diffrn_orient_matrix_UB_32 -0.0022856000
_diffrn_orient_matrix_UB_33 0.0389615000
_diffrn_radiation_monochromator mirror
_diffrn_radiation_probe x-ray
_diffrn_radiation_type 'Mo K\a'
_diffrn_radiation_wavelength 0.71073
_diffrn_reflns_av_R_equivalents 0.0184
_diffrn_reflns_av_unetI/netI 0.0168
_diffrn_reflns_limit_h_max 27
_diffrn_reflns_limit_h_min -27
_diffrn_reflns_limit_k_max 20
_diffrn_reflns_limit_k_min -23
_diffrn_reflns_limit_l_max 24
_diffrn_reflns_limit_l_min -27
_diffrn_reflns_number 31885
_diffrn_reflns_theta_full 30.0339
_diffrn_reflns_theta_max 30.03
_diffrn_reflns_theta_min 1.77
_diffrn_source 'Rotating-anode X-ray tube'
_diffrn_source_type 'Rigaku (Mo) X-ray Source'
_exptl_absorpt_coefficient_mu 1.158
_exptl_absorpt_correction_T_max 1.00000
_exptl_absorpt_correction_T_min 0.73178
_exptl_absorpt_correction_type multi-scan
_exptl_absorpt_process_details
;
CrysAlisPro 1.171.40.36a (Rigaku Oxford Diffraction, 2018)
Empirical absorption correction using spherical harmonics,
 implemented in SCALE3 ABSPACK scaling algorithm.
;
_exptl_crystal_colour 'clear orange'
_exptl_crystal_density_diffrn 1.4544
_exptl_crystal_description block
_exptl_crystal_F_000 2204.9692
_exptl_crystal_size_max 0.506
_exptl_crystal_size_mid 0.3
_exptl_crystal_size_min 0.134
_refine_diff_density_max 0.4588
_refine_diff_density_min -0.4288
_refine_diff_density_rms 0.0560
_refine_ls_d_res_high 0.7100
_refine_ls_d_res_low 11.5010
_refine_ls_goodness_of_fit_ref 1.0368
_refine_ls_hydrogen_treatment mixed
_refine_ls_matrix_type full
_refine_ls_number_constraints 63
_refine_ls_number_parameters 283
_refine_ls_number_reflns 7172
_refine_ls_number_restraints 0
_refine_ls_restrained_S_all 1.0368
_refine_ls_R_factor_all 0.0176
_refine_ls_R_factor_gt 0.0160
_refine_ls_shift/su_max 0.0008
_refine_ls_shift/su_mean 0.0000
_refine_ls_structure_factor_coef Fsqd
_refine_ls_weighting_details 'w=1/[\s^2^(Fo^2^)+(0.0162P)^2^+3.9686P] where P=(Fo^2^+2Fc^2^)/3'
_refine_ls_weighting_scheme calc
_refine_ls_wR_factor_gt 0.0393
_refine_ls_wR_factor_ref 0.0398
_reflns_Friedel_coverage 0.0
_reflns_limit_h_max 25
_reflns_limit_h_min -25
_reflns_limit_k_max 21
_reflns_limit_k_min 0
_reflns_limit_l_max 25
_reflns_limit_l_min 0
_reflns_number_gt 6728
_reflns_number_total 7172
_reflns_threshold_expression I>=2u(I)
_cod_data_source_file cs0c00221_si_002.cif
_cod_data_source_block HHY01
_cod_depositor_comments
;Adding full bibliography for 4517502.cif.

 Adding full bibliography for 4517502.cif.
;
_cod_database_code 4517502
_chemical_oxdiff_formula 'C20 H35 Cl3 N1 P1 Pd1'
_diffrn_oxdiff_digest_frames
;
019ed46cc8fe6f3ea98f2dc5e153ee235e0073841b3
;
_reflns_odcompleteness_completeness 99.96
_reflns_odcompleteness_iscentric 1
_reflns_odcompleteness_theta 29.97
_olex2_refinement_description
;
1. Fixed Uiso
 At 1.2 times of:
  All C(H) groups, All C(H,H) groups
 At 1.5 times of:
  All C(H,H,H) groups
2. Same fragment restrains
{C13, C14, C15} sigma for 1-2: 0.02, 1-3: 0.04
as
{C13A, C14A, C15A}
3. Others
 Sof(C13A)=Sof(H13d)=Sof(H13e)=Sof(H13f)=Sof(C14A)=Sof(H14d)=Sof(H14e)=
 Sof(H14f)=Sof(C15A)=Sof(H15d)=Sof(H15e)=Sof(H15f)=1-FVAR(1)
 Sof(C13)=Sof(H13a)=Sof(H13b)=Sof(H13c)=Sof(C14)=Sof(H14a)=Sof(H14b)=Sof(H14c)=
 Sof(C15)=Sof(H15a)=Sof(H15b)=Sof(H15c)=FVAR(1)
4.a Secondary CH2 refined with riding coordinates:
 C1(H1a,H1b), C6(H6a,H6b)
4.b Aromatic/amide H refined with riding coordinates:
 C16(H16), C17(H17), C18(H18), C20(H20)
4.c Idealised Me refined as rotating group:
 C3(H3a,H3b,H3c), C4(H4a,H4b,H4c), C5(H5a,H5b,H5c), C8(H8a,H8b,H8c), C9(H9a,
 H9b,H9c), C10(H10a,H10b,H10c), C13(H13a,H13b,H13c), C14(H14a,H14b,H14c),
 C15(H15a,H15b,H15c), C13A(H13d,H13e,H13f), C14A(H14d,H14e,H14f), C15A(H15d,
 H15e,H15f)
;
_olex2_submission_special_instructions 'No special instructions were received'
_oxdiff_exptl_absorpt_empirical_details
;
Empirical correction (ABSPACK) includes:
- Absorption correction using spherical harmonics
- Frame scaling
;
_oxdiff_exptl_absorpt_empirical_full_max 1.411
_oxdiff_exptl_absorpt_empirical_full_min 0.751

loop_
_space_group_symop_id
_space_group_symop_operation_xyz
1 x,y,z
2 -x,y,-z+1/2
3 -x,-y,-z
4 x,-y,z-1/2
5 x+1/2,y+1/2,z
6 -x+1/2,y+1/2,-z+1/2
7 -x+1/2,-y+1/2,-z
8 x+1/2,-y+1/2,z-1/2

loop_
_atom_site_label
_atom_site_type_symbol
_atom_site_fract_x
_atom_site_fract_y
_atom_site_fract_z
_atom_site_U_iso_or_equiv
_atom_site_adp_type
_atom_site_occupancy
_atom_site_refinement_flags_posn
_atom_site_disorder_group
Pd1 Pd 0.675867(4) 0.568435(5) 0.362924(4) 0.01150(2) Uani 1.000000 . .
Cl1 Cl 0.705408(15) 0.619973(18) 0.481350(13) 0.01910(5) Uani 1.000000 . .
P1 P 0.759237(14) 0.666411(17) 0.322990(14) 0.01242(5) Uani 1.000000 . .
N1 N 0.59419(5) 0.48295(6) 0.40529(4) 0.01320(16) Uani 1.000000 . .
C1 C 0.73213(6) 0.78056(7) 0.34296(6) 0.01578(19) Uani 1.000000 . .
H1a H 0.74701(6) 0.79102(7) 0.39455(6) 0.0189(2) Uiso 1.000000 R .
H1b H 0.76296(6) 0.81907(7) 0.31513(6) 0.0189(2) Uiso 1.000000 R .
Cl2 Cl 0.645704(15) 0.510741(17) 0.247682(13) 0.01801(5) Uani 1.000000 . .
C2 C 0.64990(6) 0.81391(7) 0.32910(6) 0.0180(2) Uani 1.000000 . .
Cl3 Cl 0.585200(17) 0.32378(2) 0.576574(16) 0.02764(6) Uani 1.000000 . .
C3 C 0.61453(6) 0.79148(10) 0.25237(6) 0.0260(2) Uani 1.000000 . .
H3a H 0.6437(3) 0.8177(6) 0.21601(6) 0.0389(4) Uiso 1.000000 GR .
H3b H 0.6134(5) 0.72826(10) 0.2460(2) 0.0389(4) Uiso 1.000000 GR .
H3c H 0.5642(2) 0.8143(6) 0.2468(2) 0.0389(4) Uiso 1.000000 GR .
C4 C 0.65455(8) 0.91491(8) 0.33956(8) 0.0310(3) Uani 1.000000 . .
H4a H 0.6864(5) 0.93972(12) 0.3048(4) 0.0465(4) Uiso 1.000000 GR .
H4b H 0.60516(12) 0.94008(12) 0.3318(6) 0.0465(4) Uiso 1.000000 GR .
H4c H 0.6750(6) 0.92806(8) 0.3886(2) 0.0465(4) Uiso 1.000000 GR .
C5 C 0.59905(7) 0.77674(9) 0.38548(7) 0.0266(2) Uani 1.000000 . .
H5a H 0.5513(2) 0.8064(5) 0.3804(4) 0.0399(4) Uiso 1.000000 GR .
H5b H 0.5918(5) 0.71433(16) 0.3772(4) 0.0399(4) Uiso 1.000000 GR .
H5c H 0.6222(3) 0.7861(6) 0.43421(7) 0.0399(4) Uiso 1.000000 GR .
C6 C 0.77366(6) 0.65579(7) 0.22451(5) 0.01529(18) Uani 1.000000 . .
H6a H 0.79623(6) 0.59785(7) 0.21914(5) 0.0183(2) Uiso 1.000000 R .
H6b H 0.72369(6) 0.65223(7) 0.19961(5) 0.0183(2) Uiso 1.000000 R .
C7 C 0.81868(6) 0.72024(7) 0.17683(6) 0.0186(2) Uani 1.000000 . .
C8 C 0.77175(7) 0.80057(8) 0.15022(7) 0.0229(2) Uani 1.000000 . .
H8a H 0.7984(2) 0.8337(4) 0.1156(4) 0.0343(3) Uiso 1.000000 GR .
H8b H 0.7246(2) 0.78076(8) 0.1269(5) 0.0343(3) Uiso 1.000000 GR .
H8c H 0.7628(5) 0.8376(3) 0.19145(10) 0.0343(3) Uiso 1.000000 GR .
C9 C 0.83514(8) 0.66556(9) 0.10854(7) 0.0302(3) Uani 1.000000 . .
H9a H 0.78881(10) 0.6436(6) 0.0850(3) 0.0453(4) Uiso 1.000000 GR .
H9b H 0.8596(6) 0.7025(2) 0.0748(3) 0.0453(4) Uiso 1.000000 GR .
H9c H 0.8672(5) 0.6166(4) 0.12325(10) 0.0453(4) Uiso 1.000000 GR .
C10 C 0.89295(6) 0.75419(8) 0.21423(7) 0.0257(2) Uani 1.000000 . .
H10a H 0.9199(3) 0.7862(6) 0.17916(16) 0.0386(4) Uiso 1.000000 GR .
H10b H 0.88287(7) 0.7928(5) 0.2542(4) 0.0386(4) Uiso 1.000000 GR .
H10c H 0.9227(2) 0.70484(9) 0.2328(5) 0.0386(4) Uiso 1.000000 GR .
C11 C 0.85020(6) 0.66064(7) 0.37819(6) 0.01619(19) Uani 1.000000 . .
H11a H 0.8370(8) 0.6762(10) 0.4255(8) 0.023(4) Uiso 1.000000 . .
H11b H 0.8805(8) 0.7060(10) 0.3607(8) 0.022(3) Uiso 1.000000 . .
C12 C 0.89821(6) 0.57493(8) 0.38741(6) 0.0199(2) Uani 1.000000 . .
C13 C 0.94066(19) 0.5550(2) 0.31675(13) 0.0256(6) Uani 0.618(8) D 1
H13a H 0.9047(2) 0.5480(11) 0.2751(2) 0.0384(9) Uiso 0.618(8) GR 1
H13b H 0.9738(7) 0.6033(6) 0.3080(6) 0.0384(9) Uiso 0.618(8) GR 1
H13c H 0.9693(8) 0.5014(6) 0.3240(4) 0.0384(9) Uiso 0.618(8) GR 1
C14 C 0.85423(15) 0.49267(19) 0.4045(3) 0.0322(8) Uani 0.618(8) D 1
H14a H 0.8188(8) 0.4792(8) 0.3637(5) 0.0483(12) Uiso 0.618(8) GR 1
H14b H 0.88817(19) 0.4437(4) 0.4132(11) 0.0483(12) Uiso 0.618(8) GR 1
H14c H 0.8278(9) 0.5029(5) 0.4476(7) 0.0483(12) Uiso 0.618(8) GR 1
C15 C 0.9599(2) 0.5925(3) 0.4489(2) 0.0322(8) Uani 0.618(8) D 1
H15a H 0.9956(6) 0.5448(7) 0.4508(7) 0.0483(12) Uiso 0.618(8) GR 1
H15b H 0.9850(7) 0.6472(7) 0.4393(6) 0.0483(12) Uiso 0.618(8) GR 1
H15c H 0.9379(3) 0.5967(13) 0.4952(3) 0.0483(12) Uiso 0.618(8) GR 1
C13A C 0.9065(5) 0.5279(4) 0.3186(2) 0.0347(15) Uani 0.382(8) D 2
H13d H 0.8585(6) 0.5059(19) 0.2994(9) 0.052(2) Uiso 0.382(8) GR 2
H13e H 0.9259(18) 0.5678(7) 0.2836(6) 0.052(2) Uiso 0.382(8) GR 2
H13f H 0.9407(15) 0.4792(14) 0.3275(4) 0.052(2) Uiso 0.382(8) GR 2
C14A C 0.8614(2) 0.5103(3) 0.4419(4) 0.0253(11) Uani 0.382(8) D 2
H14d H 0.8128(7) 0.4923(15) 0.4210(8) 0.0379(16) Uiso 0.382(8) GR 2
H14e H 0.8928(8) 0.4589(9) 0.4503(12) 0.0379(16) Uiso 0.382(8) GR 2
H14f H 0.8563(14) 0.5401(7) 0.4878(6) 0.0379(16) Uiso 0.382(8) GR 2
C15A C 0.9731(3) 0.6060(4) 0.4238(4) 0.0270(11) Uani 0.382(8) D 2
H15d H 1.0052(6) 0.5557(4) 0.4343(14) 0.0406(16) Uiso 0.382(8) GR 2
H15e H 0.9965(8) 0.6456(15) 0.3913(7) 0.0406(16) Uiso 0.382(8) GR 2
H15f H 0.9650(3) 0.6364(16) 0.4688(9) 0.0406(16) Uiso 0.382(8) GR 2
C16 C 0.52437(6) 0.47627(7) 0.37209(5) 0.01546(19) Uani 1.000000 . .
H16 H 0.51265(6) 0.50746(7) 0.32869(5) 0.0186(2) Uiso 1.000000 R .
C17 C 0.46923(6) 0.42433(7) 0.40051(6) 0.0177(2) Uani 1.000000 . .
H17 H 0.42109(6) 0.42226(7) 0.37700(6) 0.0212(2) Uiso 1.000000 R .
C18 C 0.48639(6) 0.37556(7) 0.46415(6) 0.01735(19) Uani 1.000000 . .
H18 H 0.45058(6) 0.33995(7) 0.48408(6) 0.0208(2) Uiso 1.000000 R .
C19 C 0.55888(6) 0.38193(7) 0.49685(6) 0.01627(19) Uani 1.000000 . .
C20 C 0.61119(6) 0.43657(7) 0.46737(6) 0.01517(18) Uani 1.000000 . .
H20 H 0.65913(6) 0.44129(7) 0.49103(6) 0.0182(2) Uiso 1.000000 R .

loop_
_atom_site_aniso_label
_atom_site_aniso_U_11
_atom_site_aniso_U_22
_atom_site_aniso_U_33
_atom_site_aniso_U_12
_atom_site_aniso_U_13
_atom_site_aniso_U_23
Pd1 0.01125(4) 0.01305(4) 0.01010(4) -0.00205(2) 0.00022(2) -0.00056(2)
Cl1 0.02053(12) 0.02413(12) 0.01238(10) -0.00504(10) -0.00034(8) -0.00349(9)
P1 0.01108(11) 0.01266(11) 0.01338(11) -0.00166(9) 0.00013(8) -0.00104(9)
N1 0.0137(4) 0.0141(4) 0.0119(4) 0.0002(3) 0.0016(3) -0.0004(3)
C1 0.0147(4) 0.0141(4) 0.0182(5) -0.0005(4) -0.0009(4) -0.0027(4)
Cl2 0.02143(12) 0.02108(12) 0.01153(10) -0.00960(9) 0.00140(8) -0.00208(9)
C2 0.0162(5) 0.0190(5) 0.0187(5) 0.0028(4) 0.0014(4) -0.0002(4)
Cl3 0.02707(14) 0.03318(15) 0.02230(13) 0.00023(12) -0.00052(10) 0.01557(11)
C3 0.0145(5) 0.0421(7) 0.0209(5) 0.0040(5) -0.0011(4) -0.0022(5)
C4 0.0285(6) 0.0188(5) 0.0451(8) 0.0079(5) -0.0011(6) 0.0002(5)
C5 0.0227(6) 0.0316(6) 0.0268(6) 0.0080(5) 0.0092(5) 0.0033(5)
C6 0.0156(5) 0.0153(4) 0.0153(4) -0.0029(4) 0.0033(3) -0.0001(4)
C7 0.0167(5) 0.0180(5) 0.0219(5) -0.0026(4) 0.0076(4) 0.0029(4)
C8 0.0215(5) 0.0215(5) 0.0261(6) -0.0025(4) 0.0048(4) 0.0079(4)
C9 0.0383(7) 0.0279(6) 0.0270(6) -0.0034(5) 0.0192(5) 0.0009(5)
C10 0.0159(5) 0.0232(6) 0.0386(7) -0.0045(4) 0.0062(5) 0.0058(5)
C11 0.0122(4) 0.0181(5) 0.0179(5) -0.0011(4) -0.0012(4) -0.0013(4)
C12 0.0161(5) 0.0213(5) 0.0219(5) 0.0024(4) -0.0014(4) 0.0005(4)
C13 0.0214(13) 0.0287(13) 0.0271(10) 0.0091(10) 0.0045(9) -0.0014(9)
C14 0.0251(11) 0.0232(11) 0.049(2) 0.0067(9) 0.0077(12) 0.0094(13)
C15 0.0232(16) 0.0428(18) 0.0289(17) 0.0143(13) -0.0094(11) -0.0057(14)
C13A 0.048(4) 0.031(2) 0.0254(17) 0.020(2) 0.0041(19) 0.0025(15)
C14A 0.0179(15) 0.0238(18) 0.034(3) 0.0020(12) 0.0009(15) 0.0088(17)
C15A 0.0140(17) 0.031(2) 0.036(3) 0.0016(14) -0.0003(18) 0.007(2)
C16 0.0152(4) 0.0176(5) 0.0135(4) 0.0001(4) 0.0003(3) 0.0017(4)
C17 0.0134(4) 0.0213(5) 0.0182(5) -0.0008(4) 0.0004(4) 0.0019(4)
C18 0.0161(5) 0.0177(5) 0.0187(5) -0.0012(4) 0.0047(4) 0.0020(4)
C19 0.0188(5) 0.0165(5) 0.0138(4) 0.0028(4) 0.0027(4) 0.0032(4)
C20 0.0147(4) 0.0173(5) 0.0135(4) 0.0014(4) 0.0010(3) 0.0000(4)

loop_
_atom_type_symbol
_atom_type_scat_dispersion_real
_atom_type_scat_dispersion_imag
_atom_type_scat_Cromer_Mann_a1
_atom_type_scat_Cromer_Mann_a2
_atom_type_scat_Cromer_Mann_a3
_atom_type_scat_Cromer_Mann_a4
_atom_type_scat_Cromer_Mann_b1
_atom_type_scat_Cromer_Mann_b2
_atom_type_scat_Cromer_Mann_b3
_atom_type_scat_Cromer_Mann_b4
_atom_type_scat_Cromer_Mann_c
_atom_type_scat_source
_atom_type_scat_dispersion_source
C 0.00347 0.00161 2.31000 1.02000 1.58860 0.86500 20.84390 10.20750 0.56870 51.65120 0.215599998832 'International Tables Volume C Table 6.1.1.4 (pp. 500-502)' 'Henke, Gullikson and Davis, At. Data and Nucl. Data Tables, 1993, 54, 2'
Cl 0.14873 0.16029 11.46040 7.19640 6.25560 1.64550 0.01040 1.16620 18.51940 47.77840 -9.55739974976 'International Tables Volume C Table 6.1.1.4 (pp. 500-502)' 'Henke, Gullikson and Davis, At. Data and Nucl. Data Tables, 1993, 54, 2'
H 0.00000 0.00000 0.49300 0.32291 0.14019 0.04081 10.51090 26.12570 3.14236 57.79970 0.0030380000826 'International Tables Volume C Table 6.1.1.4 (pp. 500-502)' 'Henke, Gullikson and Davis, At. Data and Nucl. Data Tables, 1993, 54, 2'
N 0.00653 0.00323 12.21260 3.13220 2.01250 1.16630 0.00570 9.89330 28.99750 0.58260 -11.5290002823 'International Tables Volume C Table 6.1.1.4 (pp. 500-502)' 'Henke, Gullikson and Davis, At. Data and Nucl. Data Tables, 1993, 54, 2'
P 0.10434 0.09671 6.43450 4.17910 1.78000 1.49080 1.90670 27.15700 0.52600 68.16450 1.11489999294 'International Tables Volume C Table 6.1.1.4 (pp. 500-502)' 'Henke, Gullikson and Davis, At. Data and Nucl. Data Tables, 1993, 54, 2'
Pd -0.98845 1.01473 19.33190 15.50170 5.29537 0.60584 0.69866 7.98929 25.20520 76.89860 5.26593017578 'International Tables Volume C Table 6.1.1.4 (pp. 500-502)' 'Henke, Gullikson and Davis, At. Data and Nucl. Data Tables, 1993, 54, 2'

loop_
_exptl_crystal_face_index_h
_exptl_crystal_face_index_k
_exptl_crystal_face_index_l
_exptl_crystal_face_perp_dist
1 1 5 0.2613
5 5 1 0.1318
5 5 -4 0.1310
-5 -5 1 0.1234
0 0 1 0.2627
4 -5 0 0.0435
-1 1 -5 0.2200
-4 5 1 0.0624
2 0 -5 0.1913
-4 -4 5 0.1747
1 -2 -5 0.2098

loop_
_geom_angle_atom_site_label_1
_geom_angle_atom_site_label_2
_geom_angle_atom_site_label_3
_geom_angle
_geom_angle_site_symmetry_1
_geom_angle_site_symmetry_3
_geom_angle_publ_flag
P1 Pd1 Cl1 88.478(9) . . ?
N1 Pd1 Cl1 88.70(2) . . ?
N1 Pd1 P1 176.02(2) . . ?
Cl2 Pd1 Cl1 177.292(10) . . ?
Cl2 Pd1 P1 93.780(9) . . ?
Cl2 Pd1 N1 89.12(2) . . ?
C1 P1 Pd1 111.07(4) . . ?
C6 P1 Pd1 113.81(3) . . ?
C6 P1 C1 109.56(5) . . ?
C11 P1 Pd1 111.56(4) . . ?
C11 P1 C1 99.84(5) . . ?
C11 P1 C6 110.11(5) . . ?
C16 N1 Pd1 121.12(7) . . ?
C20 N1 Pd1 120.19(7) . . ?
C20 N1 C16 118.67(9) . . ?
C2 C1 P1 122.19(7) . . ?
C3 C2 C1 113.27(9) . . ?
C4 C2 C1 105.04(9) . . ?
C4 C2 C3 110.35(10) . . ?
C5 C2 C1 112.01(9) . . ?
C5 C2 C3 108.05(10) . . ?
C5 C2 C4 107.99(10) . . ?
C7 C6 P1 127.17(8) . . ?
C8 C7 C6 112.03(9) . . ?
C9 C7 C6 104.78(9) . . ?
C9 C7 C8 107.55(10) . . ?
C10 C7 C6 115.10(9) . . ?
C10 C7 C8 108.06(9) . . ?
C10 C7 C9 109.00(10) . . ?
C12 C11 P1 123.59(8) . . ?
C14 C12 C13 107.63(17) . . ?
C15 C12 C13 105.52(17) . . ?
C15 C12 C14 110.21(19) . . ?
C14A C12 C13A 108.5(3) . . ?
C15A C12 C13A 112.3(3) . . ?
C15A C12 C14A 108.2(2) . . ?
C17 C16 N1 122.17(9) . . ?
C18 C17 C16 119.61(10) . . ?
C19 C18 C17 117.45(10) . . ?
C18 C19 Cl3 120.63(8) . . ?
C20 C19 Cl3 118.70(8) . . ?
C20 C19 C18 120.65(9) . . ?
C19 C20 N1 121.42(9) . . ?

loop_
_geom_bond_atom_site_label_1
_geom_bond_atom_site_label_2
_geom_bond_distance
_geom_bond_site_symmetry_2
_geom_bond_publ_flag
Pd1 Cl1 2.3159(2) . ?
Pd1 P1 2.2571(3) . ?
Pd1 N1 2.1350(8) . ?
Pd1 Cl2 2.2983(2) . ?
P1 C1 1.8317(11) . ?
P1 C6 1.8404(10) . ?
P1 C11 1.8437(10) . ?
N1 C16 1.3456(13) . ?
N1 C20 1.3445(13) . ?
C1 C2 1.5529(15) . ?
C2 C3 1.5267(16) . ?
C2 C4 1.5358(16) . ?
C2 C5 1.5296(16) . ?
Cl3 C19 1.7303(10) . ?
C6 C7 1.5664(14) . ?
C7 C8 1.5294(16) . ?
C7 C9 1.5405(16) . ?
C7 C10 1.5304(16) . ?
C11 C12 1.5522(15) . ?
C12 C13 1.574(3) . ?
C12 C14 1.513(3) . ?
C12 C15 1.532(3) . ?
C12 C13A 1.458(4) . ?
C12 C14A 1.572(4) . ?
C12 C15A 1.519(5) . ?
C16 C17 1.3891(14) . ?
C17 C18 1.3872(15) . ?
C18 C19 1.3847(15) . ?
C19 C20 1.3848(14) . ?

loop_
_exptl_oxdiff_crystal_face_indexfrac_h
_exptl_oxdiff_crystal_face_indexfrac_k
_exptl_oxdiff_crystal_face_indexfrac_l
_exptl_oxdiff_crystal_face_x
_exptl_oxdiff_crystal_face_y
_exptl_oxdiff_crystal_face_z
0.9977 0.9986 4.9956 -0.0631 -0.0327 0.1948
4.9964 4.9944 0.9990 -0.2822 -0.1286 0.0398
4.9980 4.9948 -3.9967 -0.2752 -0.1214 -0.1548
-4.9970 -4.9946 0.9993 0.2794 0.1257 0.0381
-0.0003 -0.0001 0.9991 -0.0014 -0.0014 0.0389
3.9946 -4.9959 0.0009 -0.0429 0.2799 0.0213
-0.9971 0.9996 -4.9959 0.0227 -0.0521 -0.1994
-3.9949 4.9958 0.9982 0.0415 -0.2813 0.0176
1.9997 0.0000 -4.9955 -0.0650 0.0412 -0.1897
-3.9990 -3.9959 4.9958 0.2177 0.0945 0.1939
1.0000 -1.9979 -4.9954 0.0114 0.1090 -0.1876
